data_7055226
loop_
_publ_author_name
'Wang, Xing'
'Xia, Mingjun'
'Li, R. K.'

_publ_section_title
;
 Two potential self-activated orthoborates Cd4NdO(BO3)3and Ca3Nd3(BO3)5:
 growth, crystal structures and optical properties
;
_journal_issue 3
_journal_name_full 'New J. Chem.'
_journal_page_first 2057
_journal_paper_doi 10.1039/C5NJ02710A
_journal_volume 40
_journal_year 2016
_chemical_formula_sum 'B5 Ca3 Nd3 O15'
_chemical_formula_weight 847.01
_chemical_name_systematic
;
 ?
;
_space_group_crystal_system hexagonal
_space_group_IT_number 186
_space_group_name_Hall 'P 6c -2c'
_space_group_name_H-M_alt 'P 63 m c'
_symmetry_space_group_name_Hall 'P 6c -2c'
_symmetry_space_group_name_H-M 'P 63 m c'
_atom_sites_solution_hydrogens none
_atom_sites_solution_primary direct
_atom_sites_solution_secondary difmap
_audit_creation_method SHELXL-2014
_audit_update_record
;
2015-11-27 deposited with the CCDC.
2015-12-16 downloaded from the CCDC.
;
_cell_angle_alpha 90
_cell_angle_beta 90
_cell_angle_gamma 120
_cell_formula_units_Z 2
_cell_length_a 10.4864(2)
_cell_length_b 10.4864(2)
_cell_length_c 6.2665(1)
_cell_measurement_reflns_used 3478
_cell_measurement_temperature 296(2)
_cell_measurement_theta_max 27.474
_cell_measurement_theta_min 2.243
_cell_volume 596.772(19)
_computing_cell_refinement 'CrystalClear-SM Expert 2.0 r1 (Rigaku, 2009)'
_computing_data_collection 'CrystalClear-SM Expert 2.0 r1 (Rigaku, 2009)'
_computing_data_reduction 'CrystalClear-SM Expert 2.0 r1 (Rigaku, 2009)'
_computing_molecular_graphics Atoms
_computing_publication_material PublCIF
_computing_structure_refinement 'SHELXL-2014 (Sheldrick, 2014)'
_computing_structure_solution 'SHELXS-2014 (Sheldrick, 2014)'
_diffrn_ambient_temperature 296(2)
_diffrn_measured_fraction_theta_full 1.000
_diffrn_measured_fraction_theta_max 1.000
_diffrn_measurement_device_type 'Rigaku Mercury375R (2x2 bin mode)'
_diffrn_measurement_method 'profile data from \w-scans'
_diffrn_radiation_type MoK\a
_diffrn_radiation_wavelength 0.71073
_diffrn_reflns_av_R_equivalents 0.0476
_diffrn_reflns_av_unetI/netI 0.0303
_diffrn_reflns_Laue_measured_fraction_full 1.000
_diffrn_reflns_Laue_measured_fraction_max 1.000
_diffrn_reflns_limit_h_max 11
_diffrn_reflns_limit_h_min -10
_diffrn_reflns_limit_k_max 12
_diffrn_reflns_limit_k_min -12
_diffrn_reflns_limit_l_max 6
_diffrn_reflns_limit_l_min -8
_diffrn_reflns_number 3478
_diffrn_reflns_point_group_measured_fraction_full 0.880
_diffrn_reflns_point_group_measured_fraction_max 0.835
_diffrn_reflns_theta_full 25.242
_diffrn_reflns_theta_max 27.474
_diffrn_reflns_theta_min 2.243
_diffrn_source 'fine-focus sealed tube'
_exptl_absorpt_coefficient_mu 14.240
_exptl_absorpt_correction_T_max 0.5362
_exptl_absorpt_correction_T_min 0.4579
_exptl_absorpt_correction_type numerical
_exptl_crystal_colour violet
_exptl_crystal_density_diffrn 4.714
_exptl_crystal_density_method 'not measured'
_exptl_crystal_description Prism
_exptl_crystal_F_000 770
_exptl_crystal_size_max 0.13
_exptl_crystal_size_mid 0.11
_exptl_crystal_size_min 0.10
_refine_diff_density_max 0.818
_refine_diff_density_min -1.542
_refine_diff_density_rms 0.254
_refine_ls_abs_structure_details
;
 Flack x determined using 153 quotients [(I+)-(I-)]/[(I+)+(I-)]
 (Parsons, Flack and Wagner, Acta Cryst. B69 (2013) 249-259).
;
_refine_ls_abs_structure_Flack 0.02(2)
_refine_ls_extinction_coef 0.071(4)
_refine_ls_extinction_expression Fc^*^=kFc[1+0.001xFc^2^\l^3^/sin(2\q)]^-1/4^
_refine_ls_extinction_method SHELXL
_refine_ls_goodness_of_fit_ref 1.191
_refine_ls_hydrogen_treatment undef
_refine_ls_matrix_type full
_refine_ls_number_parameters 53
_refine_ls_number_reflns 445
_refine_ls_number_restraints 7
_refine_ls_restrained_S_all 1.180
_refine_ls_R_factor_all 0.0245
_refine_ls_R_factor_gt 0.0245
_refine_ls_shift/su_max 0.001
_refine_ls_shift/su_mean 0.000
_refine_ls_structure_factor_coef Fsqd
_refine_ls_weighting_details 'w=1/[\s^2^(Fo^2^)+(0.0384P)^2^+0.3703P] where P=(Fo^2^+2Fc^2^)/3'
_refine_ls_weighting_scheme calc
_refine_ls_wR_factor_gt 0.0584
_refine_ls_wR_factor_ref 0.0584
_reflns_Friedel_coverage 0.524
_reflns_Friedel_fraction_full 0.733
_reflns_Friedel_fraction_max 0.635
_reflns_number_gt 445
_reflns_number_total 445
_reflns_threshold_expression 'I > 2\s(I)'
_cod_data_source_file c5nj02710a2.cif
_cod_data_source_block CaNdBO
_cod_depositor_comments 'Adding full bibliography for 7055225--7055226.cif.'
_cod_original_cell_volume 596.772(12)
_cod_database_code 7055226
_shelx_space_group_comment
;
The symmetry employed for this shelxl refinement is uniquely defined
by the following loop, which should always be used as a source of
symmetry information in preference to the above space-group names.
They are only intended as comments.
;
_shelxl_version_number 2014-3

loop_
_space_group_symop_operation_xyz
'x, y, z'
'-y, x-y, z'
'-x+y, -x, z'
'-x, -y, z+1/2'
'y, -x+y, z+1/2'
'x-y, x, z+1/2'
'-y, -x, z'
'-x+y, y, z'
'x, x-y, z'
'y, x, z+1/2'
'x-y, -y, z+1/2'
'-x, -x+y, z+1/2'

loop_
_atom_site_label
_atom_site_type_symbol
_atom_site_fract_x
_atom_site_fract_y
_atom_site_fract_z
_atom_site_U_iso_or_equiv
_atom_site_adp_type
_atom_site_occupancy
_atom_site_site_symmetry_order
_atom_site_calc_flag
_atom_site_refinement_flags_posn
_atom_site_refinement_flags_adp
_atom_site_refinement_flags_occupancy
Ca1 Ca 0.47284(11) 0.9457(2) 0.1928(4) 0.0039(5) Uani 1 2 d S T P
Nd1 Nd 0.84512(3) 0.15488(3) 0.0129(2) 0.0090(3) Uani 1 2 d S T P
B1 B 0.3333 0.6667 0.538(4) 0.0113(16) Uani 1 6 d S TU P
B2 B 0.6075(14) 0.8037(7) 0.980(2) 0.006(2) Uani 1 2 d S T P
B3 B 0.0000 0.0000 0.670(4) 0.010(4) Uani 1 6 d S T P
O1 O 0.4105(4) 0.8211(9) 0.5316(18) 0.0138(17) Uani 1 2 d S T P
O2 O 0.5481(8) 0.7740(4) 0.1789(12) 0.0094(15) Uani 1 2 d S T P
O3 O 0.9240(3) 0.0760(3) 0.6698(13) 0.0117(17) Uani 1 2 d S T P
O4 O 0.6316(6) 0.7006(6) 0.8755(11) 0.0088(11) Uani 1 1 d . . .

loop_
_atom_site_aniso_label
_atom_site_aniso_U_11
_atom_site_aniso_U_22
_atom_site_aniso_U_33
_atom_site_aniso_U_23
_atom_site_aniso_U_13
_atom_site_aniso_U_12
Ca1 0.0030(6) 0.0048(9) 0.0046(9) -0.0003(9) -0.0001(5) 0.0024(5)
Nd1 0.0091(3) 0.0091(3) 0.0067(4) 0.00019(15) -0.00019(15) 0.0030(2)
B1 0.0114(16) 0.0114(16) 0.011(2) 0.000 0.000 0.0057(8)
B2 0.003(5) 0.005(4) 0.010(6) 0.000(3) 0.001(6) 0.002(2)
B3 0.007(6) 0.007(6) 0.015(11) 0.000 0.000 0.004(3)
O1 0.018(3) 0.015(3) 0.007(4) -0.003(4) -0.0015(19) 0.0073(17)
O2 0.015(4) 0.006(2) 0.011(4) 0.0004(17) 0.001(3) 0.0074(18)
O3 0.015(3) 0.015(3) 0.012(4) 0.0022(15) -0.0022(15) 0.013(4)
O4 0.009(2) 0.006(2) 0.010(3) -0.004(3) -0.003(2) 0.0026(19)

loop_
_atom_type_symbol
_atom_type_description
_atom_type_scat_dispersion_real
_atom_type_scat_dispersion_imag
_atom_type_scat_source
B B 0.0013 0.0007 'International Tables Vol C Tables 4.2.6.8 and 6.1.1.4'
O O 0.0106 0.0060 'International Tables Vol C Tables 4.2.6.8 and 6.1.1.4'
Ca Ca 0.2262 0.3064 'International Tables Vol C Tables 4.2.6.8 and 6.1.1.4'
Nd Nd -0.1943 3.0179 'International Tables Vol C Tables 4.2.6.8 and 6.1.1.4'

loop_
_geom_angle_atom_site_label_1
_geom_angle_atom_site_label_2
_geom_angle_atom_site_label_3
_geom_angle
_geom_angle_site_symmetry_1
_geom_angle_site_symmetry_3
O2 Ca1 O2 94.5(4) 2_665 .
O2 Ca1 O1 126.5(2) 2_665 4_674
O2 Ca1 O1 126.5(2) . 4_674
O2 Ca1 O4 151.6(3) 2_665 5_564
O2 Ca1 O4 78.4(2) . 5_564
O1 Ca1 O4 77.3(2) 4_674 5_564
O2 Ca1 O4 78.4(2) 2_665 12_664
O2 Ca1 O4 151.6(3) . 12_664
O1 Ca1 O4 77.3(2) 4_674 12_664
O4 Ca1 O4 94.8(3) 5_564 12_664
O2 Ca1 O1 73.4(2) 2_665 .
O2 Ca1 O1 73.4(2) . .
O1 Ca1 O1 143.6(4) 4_674 .
O4 Ca1 O1 78.2(2) 5_564 .
O4 Ca1 O1 78.2(2) 12_664 .
O2 Ca1 O4 114.9(2) 2_665 9_564
O2 Ca1 O4 56.9(2) . 9_564
O1 Ca1 O4 73.9(2) 4_674 9_564
O4 Ca1 O4 84.44(18) 5_564 9_564
O4 Ca1 O4 150.7(2) 12_664 9_564
O1 Ca1 O4 129.74(17) . 9_564
O2 Ca1 O4 56.9(2) 2_665 2_664
O2 Ca1 O4 114.9(2) . 2_664
O1 Ca1 O4 73.9(2) 4_674 2_664
O4 Ca1 O4 150.7(2) 5_564 2_664
O4 Ca1 O4 84.44(18) 12_664 2_664
O1 Ca1 O4 129.74(17) . 2_664
O4 Ca1 O4 82.3(3) 9_564 2_664
O2 Ca1 B2 103.4(3) 2_665 1_554
O2 Ca1 B2 28.2(3) . 1_554
O1 Ca1 B2 101.9(3) 4_674 1_554
O4 Ca1 B2 83.3(3) 5_564 1_554
O4 Ca1 B2 178.1(3) 12_664 1_554
O1 Ca1 B2 101.6(3) . 1_554
O4 Ca1 B2 29.0(2) 9_564 1_554
O4 Ca1 B2 97.1(3) 2_664 1_554
O2 Ca1 B2 28.2(3) 2_665 2_664
O2 Ca1 B2 103.4(3) . 2_664
O1 Ca1 B2 101.9(3) 4_674 2_664
O4 Ca1 B2 178.1(3) 5_564 2_664
O4 Ca1 B2 83.3(3) 12_664 2_664
O1 Ca1 B2 101.6(3) . 2_664
O4 Ca1 B2 97.1(3) 9_564 2_664
O4 Ca1 B2 29.0(2) 2_664 2_664
B2 Ca1 B2 98.5(5) 1_554 2_664
O2 Ca1 Ca1 103.9(2) 2_665 4_675
O2 Ca1 Ca1 103.9(2) . 4_675
O1 Ca1 Ca1 98.0(3) 4_674 4_675
O4 Ca1 Ca1 52.87(16) 5_564 4_675
O4 Ca1 Ca1 52.87(16) 12_664 4_675
O1 Ca1 Ca1 45.5(2) . 4_675
O4 Ca1 Ca1 137.04(14) 9_564 4_675
O4 Ca1 Ca1 137.04(14) 2_664 4_675
B2 Ca1 Ca1 125.7(2) 1_554 4_675
B2 Ca1 Ca1 125.7(2) 2_664 4_675
O2 Ca1 Ca1 99.6(2) 2_665 4_674
O2 Ca1 Ca1 99.6(2) . 4_674
O1 Ca1 Ca1 47.0(3) 4_674 4_674
O4 Ca1 Ca1 108.61(18) 5_564 4_674
O4 Ca1 Ca1 108.61(18) 12_664 4_674
O1 Ca1 Ca1 169.4(2) . 4_674
O4 Ca1 Ca1 45.45(14) 9_564 4_674
O4 Ca1 Ca1 45.45(14) 2_664 4_674
B2 Ca1 Ca1 71.8(2) 1_554 4_674
B2 Ca1 Ca1 71.8(2) 2_664 4_674
Ca1 Ca1 Ca1 145.05(13) 4_675 4_674
O4 Nd1 O4 138.6(3) 3_664 9_554
O4 Nd1 O2 73.81(15) 3_664 5_554
O4 Nd1 O2 73.81(15) 9_554 5_554
O4 Nd1 O3 71.73(15) 3_664 1_554
O4 Nd1 O3 71.73(15) 9_554 1_554
O2 Nd1 O3 65.4(2) 5_554 1_554
O4 Nd1 O3 71.03(19) 3_664 5_664
O4 Nd1 O3 121.73(17) 9_554 5_664
O2 Nd1 O3 138.0(2) 5_554 5_664
O3 Nd1 O3 82.13(14) 1_554 5_664
O4 Nd1 O3 121.73(17) 3_664 6_544
O4 Nd1 O3 71.03(19) 9_554 6_544
O2 Nd1 O3 138.0(2) 5_554 6_544
O3 Nd1 O3 82.13(14) 1_554 6_544
O3 Nd1 O3 54.1(2) 5_664 6_544
O4 Nd1 O4 83.19(14) 3_664 11_664
O4 Nd1 O4 137.9(2) 9_554 11_664
O2 Nd1 O4 129.00(19) 5_554 11_664
O3 Nd1 O4 146.30(14) 1_554 11_664
O3 Nd1 O4 68.37(19) 5_664 11_664
O3 Nd1 O4 92.8(2) 6_544 11_664
O4 Nd1 O4 137.9(2) 3_664 5_554
O4 Nd1 O4 83.19(14) 9_554 5_554
O2 Nd1 O4 129.00(19) 5_554 5_554
O3 Nd1 O4 146.30(14) 1_554 5_554
O3 Nd1 O4 92.8(2) 5_664 5_554
O3 Nd1 O4 68.37(19) 6_544 5_554
O4 Nd1 O4 54.7(2) 11_664 5_554
O4 Nd1 O1 69.26(19) 3_664 5_554
O4 Nd1 O1 116.9(2) 9_554 5_554
O2 Nd1 O1 64.0(3) 5_554 5_554
O3 Nd1 O1 122.3(2) 1_554 5_554
O3 Nd1 O1 121.1(2) 5_664 5_554
O3 Nd1 O1 155.4(3) 6_544 5_554
O4 Nd1 O1 65.4(3) 11_664 5_554
O4 Nd1 O1 88.8(2) 5_554 5_554
O4 Nd1 O1 116.9(2) 3_664 4_664
O4 Nd1 O1 69.26(19) 9_554 4_664
O2 Nd1 O1 64.0(3) 5_554 4_664
O3 Nd1 O1 122.3(2) 1_554 4_664
O3 Nd1 O1 155.4(3) 5_664 4_664
O3 Nd1 O1 121.1(2) 6_544 4_664
O4 Nd1 O1 88.8(2) 11_664 4_664
O4 Nd1 O1 65.4(3) 5_554 4_664
O1 Nd1 O1 51.1(3) 5_554 4_664
O4 Nd1 B3 94.6(2) 3_664 4_654
O4 Nd1 B3 94.6(2) 9_554 4_654
O2 Nd1 B3 141.0(5) 5_554 4_654
O3 Nd1 B3 75.6(5) 1_554 4_654
O3 Nd1 B3 27.57(15) 5_664 4_654
O3 Nd1 B3 27.57(15) 6_544 4_654
O4 Nd1 B3 84.6(4) 11_664 4_654
O4 Nd1 B3 84.6(4) 5_554 4_654
O1 Nd1 B3 146.8(4) 5_554 4_654
O1 Nd1 B3 146.8(4) 4_664 4_654
O4 Nd1 B2 110.47(16) 3_664 5_554
O4 Nd1 B2 110.47(16) 9_554 5_554
O2 Nd1 B2 133.9(3) 5_554 5_554
O3 Nd1 B2 160.7(3) 1_554 5_554
O3 Nd1 B2 80.7(3) 5_664 5_554
O3 Nd1 B2 80.7(3) 6_544 5_554
O4 Nd1 B2 27.39(12) 11_664 5_554
O4 Nd1 B2 27.39(12) 5_554 5_554
O1 Nd1 B2 74.7(3) 5_554 5_554
O1 Nd1 B2 74.7(3) 4_664 5_554
B3 Nd1 B2 85.1(5) 4_654 5_554
O1 B1 O1 119.93(11) 2_665 .
O1 B1 O1 119.93(12) 2_665 3_565
O1 B1 O1 119.93(12) . 3_565
O2 B2 O4 119.6(6) 1_556 .
O2 B2 O4 119.6(6) 1_556 9_565
O4 B2 O4 120.6(11) . 9_565
O2 B2 Ca1 53.0(3) 1_556 3_566
O4 B2 Ca1 67.5(4) . 3_566
O4 B2 Ca1 163.4(8) 9_565 3_566
O2 B2 Ca1 53.0(3) 1_556 1_556
O4 B2 Ca1 163.4(8) . 1_556
O4 B2 Ca1 67.5(4) 9_565 1_556
Ca1 B2 Ca1 100.9(4) 3_566 1_556
O2 B2 Nd1 171.0(8) 1_556 6
O4 B2 Nd1 60.4(5) . 6
O4 B2 Nd1 60.4(5) 9_565 6
Ca1 B2 Nd1 124.2(2) 3_566 6
Ca1 B2 Nd1 124.2(2) 1_556 6
O3 B3 O3 120.003(6) 3_665 2_545
O3 B3 O3 119.998(6) 3_665 1_455
O3 B3 O3 119.998(6) 2_545 1_455
O3 B3 Nd1 160.7(15) 3_665 6_445
O3 B3 Nd1 61.8(3) 2_545 6_445
O3 B3 Nd1 61.8(3) 1_455 6_445
O3 B3 Nd1 61.8(3) 3_665 5_565
O3 B3 Nd1 160.7(15) 2_545 5_565
O3 B3 Nd1 61.8(3) 1_455 5_565
Nd1 B3 Nd1 109.7(4) 6_445 5_565
O3 B3 Nd1 61.8(3) 3_665 4_655
O3 B3 Nd1 61.8(3) 2_545 4_655
O3 B3 Nd1 160.7(15) 1_455 4_655
Nd1 B3 Nd1 109.7(4) 6_445 4_655
Nd1 B3 Nd1 109.7(4) 5_565 4_655
B1 O1 Ca1 152.9(13) . 4_675
B1 O1 Ca1 119.6(13) . .
Ca1 O1 Ca1 87.4(3) 4_675 .
B1 O1 Nd1 94.51(17) . 4_665
Ca1 O1 Nd1 87.02(18) 4_675 4_665
Ca1 O1 Nd1 85.8(2) . 4_665
B1 O1 Nd1 94.51(17) . 6
Ca1 O1 Nd1 87.01(18) 4_675 6
Ca1 O1 Nd1 85.8(2) . 6
Nd1 O1 Nd1 169.9(3) 4_665 6
B2 O2 Ca1 98.8(3) 1_554 3_565
B2 O2 Ca1 98.8(3) 1_554 .
Ca1 O2 Ca1 145.2(4) 3_565 .
B2 O2 Nd1 125.0(7) 1_554 6
Ca1 O2 Nd1 97.1(2) 3_565 6
Ca1 O2 Nd1 97.1(2) . 6
B3 O3 Nd1 123.6(11) 1_655 1_556
B3 O3 Nd1 90.6(4) 1_655 6_545
Nd1 O3 Nd1 107.80(15) 1_556 6_545
B3 O3 Nd1 90.6(4) 1_655 5_665
Nd1 O3 Nd1 107.80(15) 1_556 5_665
Nd1 O3 Nd1 136.0(3) 6_545 5_665
B2 O4 Ca1 147.2(6) . 6_655
B2 O4 Nd1 113.3(6) . 2_656
Ca1 O4 Nd1 95.57(18) 6_655 2_656
B2 O4 Nd1 92.2(5) . 6
Ca1 O4 Nd1 91.2(2) 6_655 6
Nd1 O4 Nd1 111.9(2) 2_656 6
B2 O4 Ca1 83.4(6) . 3_566
Ca1 O4 Ca1 81.68(17) 6_655 3_566
Nd1 O4 Ca1 88.9(2) 2_656 3_566
Nd1 O4 Ca1 158.7(2) 6 3_566

loop_
_geom_bond_atom_site_label_1
_geom_bond_atom_site_label_2
_geom_bond_distance
_geom_bond_site_symmetry_2
Ca1 O2 2.300(3) 2_665
Ca1 O2 2.300(3) .
Ca1 O1 2.347(10) 4_674
Ca1 O4 2.366(6) 5_564
Ca1 O4 2.366(6) 12_664
Ca1 O1 2.405(10) .
Ca1 O4 2.647(6) 9_564
Ca1 O4 2.647(6) 2_664
Ca1 B2 2.845(9) 1_554
Ca1 B2 2.845(9) 2_664
Ca1 Ca1 3.2849(12) 4_675
Ca1 Ca1 3.2849(12) 4_674
Nd1 O4 2.452(5) 3_664
Nd1 O4 2.452(5) 9_554
Nd1 O2 2.459(8) 5_554
Nd1 O3 2.584(8) 1_554
Nd1 O3 2.627(3) 5_664
Nd1 O3 2.627(3) 6_544
Nd1 O4 2.628(7) 11_664
Nd1 O4 2.628(7) 5_554
Nd1 O1 2.8180(8) 5_554
Nd1 O1 2.8180(8) 4_664
Nd1 B3 2.980(8) 4_654
Nd1 B2 3.020(13) 5_554
B1 O1 1.403(8) 2_665
B1 O1 1.403(8) .
B1 O1 1.403(8) 3_565
B2 O2 1.360(16) 1_556
B2 O4 1.390(8) .
B2 O4 1.390(8) 9_565
B2 Ca1 2.845(9) 3_566
B2 Ca1 2.845(9) 1_556
B2 Nd1 3.020(13) 6
B3 O3 1.380(5) 3_665
B3 O3 1.380(5) 2_545
B3 O3 1.380(5) 1_455
B3 Nd1 2.980(8) 6_445
B3 Nd1 2.980(8) 5_565
B3 Nd1 2.980(8) 4_655
O1 Ca1 2.347(9) 4_675
O1 Nd1 2.8180(9) 4_665
O1 Nd1 2.8180(8) 6
O2 B2 1.360(16) 1_554
O2 Ca1 2.300(3) 3_565
O2 Nd1 2.459(8) 6
O3 B3 1.380(5) 1_655
O3 Nd1 2.584(8) 1_556
O3 Nd1 2.627(3) 6_545
O3 Nd1 2.627(3) 5_665
O4 Ca1 2.366(6) 6_655
O4 Nd1 2.452(5) 2_656
O4 Nd1 2.628(7) 6
O4 Ca1 2.647(6) 3_566
